data_7100048
loop_
_publ_author_name
'Wayne Gladfelter'
'Benjamin E. Kuccera'
'Bing Luo'

_publ_section_title
;
Mono- and digallane complexes of a tridentate
amido-diamine ligand
;
_journal_name_full 'Chemical Communications'
_journal_paper_doi 10.1039/b503705k
_journal_year 2005
_chemical_absolute_configuration ad
_chemical_formula_moiety 'C8 H25 Ga2 N3'
_chemical_formula_sum 'C8 H25 Ga2 N3'
_chemical_formula_weight 302.75
_space_group_IT_number 19
_symmetry_cell_setting orthorhombic
_symmetry_space_group_name_Hall 'P 2ac 2ab'
_symmetry_space_group_name_H-M 'P 21 21 21'
_cell_angle_alpha 90.00
_cell_angle_beta 90.00
_cell_angle_gamma 90.00
_cell_formula_units_Z 4
_cell_length_a 6.1939(14)
_cell_length_b 12.977(3)
_cell_length_c 17.601(4)
_cell_measurement_temperature 173(2)
_cell_volume 1414.8(6)
_diffrn_ambient_temperature 173(2)
_exptl_crystal_density_diffrn 1.421
_cod_depositor_comments
;
The following automatic conversions were performed:
'_symmetry_cell_setting' value 'Orthorhombic' changed to 'orthorhombic'
according to '/home/saulius/struct/CIF-dictionaries/cif_core.dic'
dictionary named 'cif_core.dic' version 2.4.1 from 2010-06-29.

Automatic conversion script
Id: cif_fix_enum 1527 2010-12-29 10:47:43Z saulius 
;
_cod_database_code 7100048

loop_
_symmetry_equiv_pos_as_xyz
'x, y, z'
'-x+1/2, -y, z+1/2'
'-x, y+1/2, -z+1/2'
'x+1/2, -y+1/2, -z'

loop_
_atom_site_label
_atom_site_type_symbol
_atom_site_fract_x
_atom_site_fract_y
_atom_site_fract_z
_atom_site_U_iso_or_equiv
_atom_site_adp_type
_atom_site_occupancy
_atom_site_symmetry_multiplicity
_atom_site_calc_flag
_atom_site_refinement_flags
_atom_site_disorder_assembly
_atom_site_disorder_group
Ga1 Ga 0.75901(4) 0.073534(16) 0.462710(12) 0.02629(6) Uani 1 1 d . . .
H1D H 0.626(5) 0.140(2) 0.5060(16) 0.046(8) Uiso 1 1 d . . .
H1E H 0.990(4) 0.0713(19) 0.4645(13) 0.034(6) Uiso 1 1 d . . .
Ga2 Ga 0.79640(5) -0.11011(2) 0.326306(15) 0.04119(8) Uani 1 1 d D . .
H2D H 0.660(4) -0.1401(19) 0.2705(14) 0.062 Uiso 1 1 d D . .
H2E H 0.879(4) -0.1876(18) 0.3629(15) 0.062 Uiso 1 1 d D . .
H2F H 0.952(4) -0.051(2) 0.2927(14) 0.062 Uiso 1 1 d D . .
N1 N 0.6981(4) -0.05811(14) 0.54876(10) 0.0357(4) Uani 1 1 d . . .
N2 N 0.5989(3) -0.02106(13) 0.39363(10) 0.0271(4) Uani 1 1 d . . .
N3 N 0.7275(3) 0.18359(13) 0.36286(10) 0.0311(4) Uani 1 1 d . . .
C1 C 0.5551(6) -0.0218(2) 0.60971(15) 0.0534(8) Uani 1 1 d . . .
H1A H 0.5244 -0.0788 0.6446 0.080 Uiso 1 1 calc R . .
H1B H 0.4197 0.0033 0.5876 0.080 Uiso 1 1 calc R . .
H1C H 0.6258 0.0342 0.6375 0.080 Uiso 1 1 calc R . .
C2 C 0.8991(5) -0.0975(2) 0.58287(16) 0.0515(7) Uani 1 1 d . . .
H2A H 0.8661 -0.1571 0.6151 0.077 Uiso 1 1 calc R . .
H2B H 0.9659 -0.0433 0.6137 0.077 Uiso 1 1 calc R . .
H2C H 0.9989 -0.1184 0.5425 0.077 Uiso 1 1 calc R . .
C3 C 0.5897(5) -0.13781(18) 0.50316(15) 0.0403(6) Uani 1 1 d . . .
H3A H 0.4930 -0.1790 0.5361 0.048 Uiso 1 1 calc R . .
H3B H 0.6988 -0.1847 0.4810 0.048 Uiso 1 1 calc R . .
C4 C 0.4590(4) -0.08812(18) 0.43999(14) 0.0384(5) Uani 1 1 d . . .
H4A H 0.3946 -0.1423 0.4075 0.046 Uiso 1 1 calc R . .
H4B H 0.3402 -0.0469 0.4622 0.046 Uiso 1 1 calc R . .
C5 C 0.4621(4) 0.04523(19) 0.34491(14) 0.0368(5) Uani 1 1 d . . .
H5A H 0.3503 0.0793 0.3763 0.044 Uiso 1 1 calc R . .
H5B H 0.3885 0.0025 0.3062 0.044 Uiso 1 1 calc R . .
C6 C 0.6000(4) 0.12616(18) 0.30598(13) 0.0350(5) Uani 1 1 d . . .
H6A H 0.6985 0.0925 0.2693 0.042 Uiso 1 1 calc R . .
H6B H 0.5063 0.1745 0.2776 0.042 Uiso 1 1 calc R . .
C7 C 0.6114(5) 0.27576(19) 0.38880(15) 0.0480(7) Uani 1 1 d . . .
H7A H 0.5977 0.3246 0.3466 0.072 Uiso 1 1 calc R . .
H7D H 0.6915 0.3081 0.4304 0.072 Uiso 1 1 calc R . .
H7B H 0.4673 0.2561 0.4067 0.072 Uiso 1 1 calc R . .
C8 C 0.9386(5) 0.2157(2) 0.33107(16) 0.0467(6) Uani 1 1 d . . .
H8A H 0.9149 0.2589 0.2861 0.070 Uiso 1 1 calc R . .
H8B H 1.0218 0.1545 0.3167 0.070 Uiso 1 1 calc R . .
H8C H 1.0187 0.2550 0.3694 0.070 Uiso 1 1 calc R . .

loop_
_atom_site_aniso_label
_atom_site_aniso_U_11
_atom_site_aniso_U_22
_atom_site_aniso_U_33
_atom_site_aniso_U_23
_atom_site_aniso_U_13
_atom_site_aniso_U_12
Ga1 0.02799(11) 0.02543(11) 0.02544(10) -0.00437(8) -0.00086(9) 0.00025(9)
Ga2 0.04924(17) 0.03598(14) 0.03835(14) -0.01155(11) 0.00379(12) 0.00590(12)
N1 0.0460(10) 0.0315(9) 0.0295(9) -0.0002(7) 0.0044(8) 0.0015(8)
N2 0.0250(8) 0.0273(9) 0.0290(9) -0.0020(7) -0.0026(7) -0.0005(7)
N3 0.0353(10) 0.0263(8) 0.0318(9) 0.0007(7) 0.0001(8) 0.0022(8)
C1 0.079(2) 0.0475(16) 0.0336(14) 0.0020(12) 0.0219(13) 0.0033(14)
C2 0.0651(18) 0.0442(15) 0.0453(15) 0.0078(12) -0.0116(13) 0.0091(14)
C3 0.0515(14) 0.0288(12) 0.0406(13) 0.0024(10) 0.0085(12) -0.0051(10)
C4 0.0345(11) 0.0355(13) 0.0452(13) -0.0014(10) 0.0022(9) -0.0096(9)
C5 0.0273(11) 0.0408(13) 0.0424(13) 0.0004(10) -0.0116(9) 0.0022(9)
C6 0.0390(12) 0.0353(12) 0.0307(11) 0.0024(9) -0.0096(9) 0.0062(10)
C7 0.0644(18) 0.0314(12) 0.0483(15) 0.0002(11) -0.0018(13) 0.0135(12)
C8 0.0485(15) 0.0460(14) 0.0456(14) 0.0126(13) 0.0060(13) -0.0088(12)

loop_
_geom_bond_atom_site_label_1
_geom_bond_atom_site_label_2
_geom_bond_distance
_geom_bond_site_symmetry_2
_geom_bond_publ_flag
Ga1 N2 1.9922(17) . ?
Ga1 N3 2.2730(17) . ?
Ga1 N1 2.3140(18) . ?
Ga1 H1D 1.42(3) . ?
Ga1 H1E 1.43(2) . ?
Ga2 N2 2.0582(18) . ?
Ga2 H2D 1.35(2) . ?
Ga2 H2E 1.30(2) . ?
Ga2 H2F 1.37(2) . ?
N1 C1 1.469(3) . ?
N1 C3 1.471(3) . ?
N1 C2 1.474(3) . ?
N2 C4 1.474(3) . ?
N2 C5 1.481(3) . ?
N3 C7 1.468(3) . ?
N3 C6 1.477(3) . ?
N3 C8 1.482(3) . ?
C1 H1A 0.9800 . ?
C1 H1B 0.9800 . ?
C1 H1C 0.9800 . ?
C2 H2A 0.9800 . ?
C2 H2B 0.9800 . ?
C2 H2C 0.9800 . ?
C3 C4 1.519(4) . ?
C3 H3A 0.9900 . ?
C3 H3B 0.9900 . ?
C4 H4A 0.9900 . ?
C4 H4B 0.9900 . ?
C5 C6 1.517(4) . ?
C5 H5A 0.9900 . ?
C5 H5B 0.9900 . ?
C6 H6A 0.9900 . ?
C6 H6B 0.9900 . ?
C7 H7A 0.9800 . ?
C7 H7D 0.9800 . ?
C7 H7B 0.9800 . ?
C8 H8A 0.9800 . ?
C8 H8B 0.9800 . ?
C8 H8C 0.9800 . ?
